data_7700409
loop_
_publ_author_name
'Ali, Hasrat'
'Gu\'erin, Brigitte'
'van Lier, Johan E.'

_publ_section_title
;
 gem-Dibromovinyl boron dipyrrins: synthesis, spectral properties and
 crystal structures.
;
_journal_issue 30
_journal_name_full 'Dalton transactions (Cambridge, England : 2003)'
_journal_page_first 11492
_journal_page_last 11507
_journal_paper_doi 10.1039/c9dt02309g
_journal_volume 48
_journal_year 2019
_chemical_absolute_configuration ad
_chemical_formula_moiety 'C27 H23 B Br2 F2 N2'
_chemical_formula_sum 'C27 H23 B Br2 F2 N2'
_chemical_formula_weight 584.1
_space_group_IT_number 19
_space_group_name_Hall 'P 2ac 2ab'
_space_group_name_H-M_alt 'P 21 21 21'
_symmetry_cell_setting orthorhombic
_symmetry_Int_Tables_number 19
_symmetry_space_group_name_Hall 'P 2ac 2ab'
_symmetry_space_group_name_H-M 'P 21 21 21'
_atom_sites_solution_hydrogens geom
_audit_block_doi 10.5517/ccdc.csd.cc22jlx4
_audit_conform_dict_location ftp://ftp.iucr.org/pub/cif_core.dic
_audit_conform_dict_name cif_core.dic
_audit_conform_dict_version 2.4.3
_audit_creation_date 2018-09-06T08:28:59-00:00
_audit_creation_method 'WinGX routine CIF_UPDATE'
_audit_update_record
;
2019-06-12 deposited with the CCDC.    2019-07-02 downloaded from the CCDC.
;
_cell_angle_alpha 90
_cell_angle_beta 90
_cell_angle_gamma 90
_cell_formula_units_Z 4
_cell_length_a 6.91800(10)
_cell_length_b 10.5403(2)
_cell_length_c 33.2991(7)
_cell_measurement_reflns_used 9895
_cell_measurement_temperature 173(2)
_cell_measurement_theta_max 70.94
_cell_measurement_theta_min 4.4
_cell_measurement_wavelength 1.54184
_cell_volume 2428.10(8)
_computing_cell_refinement 'SAINT V8.34A integration software'
_computing_data_collection 'Bruker APEX2 software'
_computing_data_reduction 'SORTAV (Blessing, 1995)'
_computing_molecular_graphics 'Ortep for Windows (Farrugia, 2012)'
_computing_publication_material 'WinGX publication routines (Farrugia, 2012)'
_computing_structure_refinement 'SHELXL-2016/6 (Sheldrick, 2016)'
_diffrn_ambient_temperature 173(2)
_diffrn_detector 'APEX-II CCD'
_diffrn_measured_fraction_theta_full 0.999
_diffrn_measured_fraction_theta_max 0.99
_diffrn_measurement_device '\k-geometry diffractometer'
_diffrn_measurement_device_type 'Bruker APEX-II'
_diffrn_measurement_method '\f or \w oscillation scans'
_diffrn_orient_matrix_type 'x-axis to radiation source'
_diffrn_orient_matrix_UB_11 -0.035203
_diffrn_orient_matrix_UB_12 -0.062552
_diffrn_orient_matrix_UB_13 0.021356
_diffrn_orient_matrix_UB_21 0.067295
_diffrn_orient_matrix_UB_22 -0.068585
_diffrn_orient_matrix_UB_23 -0.015326
_diffrn_orient_matrix_UB_31 0.122946
_diffrn_orient_matrix_UB_32 0.01963
_diffrn_orient_matrix_UB_33 0.014504
_diffrn_radiation_monochromator graphite
_diffrn_radiation_type CuK\a
_diffrn_radiation_wavelength 1.54178
_diffrn_reflns_av_R_equivalents 0.1624
_diffrn_reflns_av_unetI/netI 0.0919
_diffrn_reflns_Laue_measured_fraction_full 0.999
_diffrn_reflns_Laue_measured_fraction_max 0.99
_diffrn_reflns_limit_h_max 8
_diffrn_reflns_limit_h_min -7
_diffrn_reflns_limit_k_max 12
_diffrn_reflns_limit_k_min -12
_diffrn_reflns_limit_l_max 40
_diffrn_reflns_limit_l_min -37
_diffrn_reflns_number 32681
_diffrn_reflns_point_group_measured_fraction_full 0.996
_diffrn_reflns_point_group_measured_fraction_max 0.982
_diffrn_reflns_theta_full 70
_diffrn_reflns_theta_max 71.187
_diffrn_reflns_theta_min 2.654
_diffrn_source 'sealed x-ray tube'
_diffrn_standards_number 0
_exptl_absorpt_coefficient_mu 4.518
_exptl_absorpt_correction_T_max 0.7534
_exptl_absorpt_correction_T_min 0.4712
_exptl_absorpt_correction_type multi-scan
_exptl_absorpt_process_details 'SADABS 2014/5'
_exptl_crystal_colour orange
_exptl_crystal_density_diffrn 1.598
_exptl_crystal_density_method 'not measured'
_exptl_crystal_description Needle
_exptl_crystal_F_000 1168
_exptl_crystal_size_max 0.54
_exptl_crystal_size_mid 0.03
_exptl_crystal_size_min 0.02
_refine_diff_density_max 0.628
_refine_diff_density_min -0.62
_refine_diff_density_rms 0.104
_refine_ls_abs_structure_details
;
 Flack x determined using 1162 quotients [(I+)-(I-)]/[(I+)+(I-)]
 (Parsons, Flack and Wagner, Acta Cryst. B69 (2013) 249-259).
;
_refine_ls_abs_structure_Flack 0.00(2)
_refine_ls_extinction_method none
_refine_ls_goodness_of_fit_ref 1.012
_refine_ls_hydrogen_treatment constr
_refine_ls_matrix_type full
_refine_ls_number_constraints 0
_refine_ls_number_parameters 311
_refine_ls_number_reflns 4637
_refine_ls_number_restraints 0
_refine_ls_restrained_S_all 1.012
_refine_ls_R_factor_all 0.0821
_refine_ls_R_factor_gt 0.0509
_refine_ls_shift/su_max 0
_refine_ls_shift/su_mean 0
_refine_ls_structure_factor_coef Fsqd
_refine_ls_weighting_details 'w=1/[\s^2^(Fo^2^)+(0.0422P)^2^+2.1567P] where P=(Fo^2^+2Fc^2^)/3'
_refine_ls_weighting_scheme calc
_refine_ls_wR_factor_gt 0.1045
_refine_ls_wR_factor_ref 0.1181
_reflns_Friedel_coverage 0.714
_reflns_Friedel_fraction_full 0.992
_reflns_Friedel_fraction_max 0.971
_reflns_number_gt 3496
_reflns_number_total 4637
_reflns_threshold_expression 'I > 2\s(I)'
_cod_data_source_file c9dt02309g2.cif
_cod_data_source_block shelx_CCDC1
_cod_depositor_comments 'Adding full bibliography for 7700406--7700415.cif.'
_cod_database_code 7700409
_shelx_estimated_absorpt_t_min 0.194
_shelx_estimated_absorpt_t_max 0.915

loop_
_symmetry_equiv_pos_as_xyz
'x, y, z'
'x+1/2, -y+1/2, -z'
'-x, y+1/2, -z+1/2'
'-x+1/2, -y, z+1/2'

loop_
_atom_site_label
_atom_site_type_symbol
_atom_site_fract_x
_atom_site_fract_y
_atom_site_fract_z
_atom_site_U_iso_or_equiv
_atom_site_adp_type
_atom_site_occupancy
_atom_site_site_symmetry_order
_atom_site_calc_flag
_atom_site_refinement_flags_posn
_atom_site_refinement_flags_adp
C1 C -0.0608(12) -0.5295(8) -0.3948(2) 0.0213(18) Uani 1 1 d . .
C2 C -0.1315(11) -0.4382(8) -0.3668(2) 0.022(2) Uani 1 1 d . .
C3 C -0.0125(11) -0.3335(8) -0.3693(2) 0.0215(19) Uani 1 1 d . .
C4 C 0.1325(12) -0.3600(8) -0.3983(2) 0.0220(19) Uani 1 1 d . .
C5 C 0.2953(10) -0.2915(8) -0.4110(2) 0.0195(18) Uani 1 1 d . .
C6 C 0.4226(12) -0.3422(8) -0.4396(2) 0.0218(18) Uani 1 1 d . .
C7 C 0.6059(11) -0.2981(8) -0.4539(2) 0.0226(19) Uani 1 1 d . .
C8 C 0.6744(12) -0.3933(9) -0.4783(2) 0.029(2) Uani 1 1 d . .
H8 H 0.794303 -0.391673 -0.492149 0.035 Uiso 1 1 calc R U
C9 C 0.5413(13) -0.4924(8) -0.4796(2) 0.0263(19) Uani 1 1 d . .
C10 C -0.1376(12) -0.6591(9) -0.4028(3) 0.033(2) Uani 1 1 d . .
H10A H -0.220603 -0.656846 -0.426679 0.049 Uiso 1 1 calc R U
H10B H -0.212989 -0.688067 -0.379673 0.049 Uiso 1 1 calc R U
H10C H -0.029758 -0.717555 -0.407485 0.049 Uiso 1 1 calc R U
C11 C -0.2979(11) -0.4564(8) -0.3393(2) 0.0216(19) Uani 1 1 d . .
C12 C -0.4728(11) -0.5113(8) -0.3506(3) 0.0236(19) Uani 1 1 d . .
H12 H -0.486096 -0.543913 -0.377056 0.028 Uiso 1 1 calc R U
C13 C -0.6255(11) -0.5195(8) -0.3249(3) 0.025(2) Uani 1 1 d . .
H13 H -0.740663 -0.560476 -0.333417 0.03 Uiso 1 1 calc R U
C14 C -0.6155(12) -0.4684(8) -0.2859(3) 0.0232(19) Uani 1 1 d . .
C15 C -0.4402(11) -0.4175(8) -0.2740(2) 0.0244(18) Uani 1 1 d . .
H15 H -0.427587 -0.385152 -0.247484 0.029 Uiso 1 1 calc R U
C16 C -0.2836(10) -0.4122(8) -0.2994(2) 0.0239(17) Uani 1 1 d . .
H16 H -0.164567 -0.378457 -0.289962 0.029 Uiso 1 1 calc R U
C17 C -0.7795(11) -0.4747(9) -0.2587(2) 0.026(2) Uani 1 1 d . .
H17 H -0.849967 -0.552022 -0.258134 0.031 Uiso 1 1 calc R U
C18 C -0.8394(10) -0.3836(9) -0.2350(2) 0.024(2) Uani 1 1 d . .
C19 C -0.0339(11) -0.2113(8) -0.3465(2) 0.0239(18) Uani 1 1 d . .
H19A H -0.165738 -0.204698 -0.335999 0.036 Uiso 1 1 calc R U
H19B H -0.008124 -0.139739 -0.364541 0.036 Uiso 1 1 calc R U
H19C H 0.058383 -0.2098 -0.324206 0.036 Uiso 1 1 calc R U
C20 C 0.3399(11) -0.1682(8) -0.3924(2) 0.0201(18) Uani 1 1 d . .
C21 C 0.3041(13) -0.0552(9) -0.4116(3) 0.035(2) Uani 1 1 d . .
H21 H 0.241577 -0.055401 -0.437004 0.042 Uiso 1 1 calc R U
C22 C 0.3584(16) 0.0599(9) -0.3942(3) 0.045(3) Uani 1 1 d . .
H22 H 0.33465 0.137254 -0.408026 0.054 Uiso 1 1 calc R U
C23 C 0.4453(14) 0.0615(9) -0.3577(3) 0.038(2) Uani 1 1 d . .
H23 H 0.481972 0.140023 -0.345945 0.046 Uiso 1 1 calc R U
C24 C 0.4801(12) -0.0497(9) -0.3377(3) 0.031(2) Uani 1 1 d . .
H24 H 0.541169 -0.04797 -0.312129 0.037 Uiso 1 1 calc R U
C25 C 0.4273(11) -0.1639(8) -0.3544(2) 0.0239(19) Uani 1 1 d . .
H25 H 0.45009 -0.240399 -0.340111 0.029 Uiso 1 1 calc R U
C26 C 0.7077(12) -0.1752(8) -0.4466(3) 0.030(2) Uani 1 1 d . .
H26A H 0.840655 -0.180995 -0.456555 0.046 Uiso 1 1 calc R U
H26B H 0.709396 -0.157208 -0.417704 0.046 Uiso 1 1 calc R U
H26C H 0.639734 -0.106883 -0.460675 0.046 Uiso 1 1 calc R U
C27 C 0.5526(14) -0.6136(9) -0.5024(3) 0.039(2) Uani 1 1 d . .
H27A H 0.521818 -0.684575 -0.484501 0.059 Uiso 1 1 calc R U
H27B H 0.683621 -0.624369 -0.513076 0.059 Uiso 1 1 calc R U
H27C H 0.45993 -0.611618 -0.52464 0.059 Uiso 1 1 calc R U
N1 N 0.3885(9) -0.4627(7) -0.4562(2) 0.0216(16) Uani 1 1 d . .
N2 N 0.0947(9) -0.4815(6) -0.4135(2) 0.0209(15) Uani 1 1 d . .
B1 B 0.2159(14) -0.5494(9) -0.4468(3) 0.027(2) Uani 1 1 d . .
F1 F 0.2851(7) -0.6640(5) -0.43192(16) 0.0385(13) Uani 1 1 d . .
F2 F 0.1042(7) -0.5704(5) -0.48045(14) 0.0374(13) Uani 1 1 d . .
Br1 Br -0.74334(15) -0.21642(9) -0.23299(3) 0.0384(3) Uani 1 1 d . .
Br2 Br -1.04900(12) -0.40627(10) -0.19826(3) 0.0340(3) Uani 1 1 d . .

loop_
_atom_site_aniso_label
_atom_site_aniso_U_11
_atom_site_aniso_U_22
_atom_site_aniso_U_33
_atom_site_aniso_U_23
_atom_site_aniso_U_13
_atom_site_aniso_U_12
C1 0.018(4) 0.020(5) 0.025(4) 0.005(4) -0.001(4) 0.001(4)
C2 0.015(4) 0.022(5) 0.029(5) 0.002(4) -0.008(3) 0.002(4)
C3 0.021(4) 0.026(5) 0.017(4) 0.003(4) -0.009(3) 0.004(4)
C4 0.025(4) 0.016(5) 0.025(5) 0.002(4) -0.007(4) -0.002(4)
C5 0.021(4) 0.016(4) 0.021(4) 0.004(4) -0.005(3) 0.007(4)
C6 0.026(5) 0.019(4) 0.021(4) 0.003(4) -0.003(4) 0.009(4)
C7 0.026(4) 0.026(5) 0.016(4) 0.001(4) -0.001(3) 0.004(4)
C8 0.023(4) 0.041(6) 0.023(4) 0.001(5) 0.008(3) -0.001(4)
C9 0.029(4) 0.032(5) 0.018(4) 0.005(4) 0.007(4) 0.004(4)
C10 0.025(5) 0.026(5) 0.048(6) -0.005(5) 0.007(4) -0.002(4)
C11 0.018(4) 0.022(5) 0.025(5) 0.002(4) -0.006(3) 0.007(3)
C12 0.025(4) 0.018(5) 0.027(4) -0.004(4) -0.009(4) 0.002(4)
C13 0.016(4) 0.022(5) 0.036(5) 0.009(4) -0.006(4) 0.001(4)
C14 0.023(4) 0.020(5) 0.027(4) 0.002(4) -0.001(3) 0.004(4)
C15 0.020(4) 0.028(5) 0.025(4) -0.001(4) 0.001(4) -0.004(4)
C16 0.017(4) 0.024(4) 0.031(4) -0.002(4) -0.011(3) -0.001(4)
C17 0.016(4) 0.032(5) 0.029(5) 0.006(4) -0.001(3) 0.002(4)
C18 0.011(4) 0.038(6) 0.024(4) 0.013(4) 0.005(3) -0.004(4)
C19 0.014(4) 0.023(5) 0.034(5) -0.004(4) 0.002(4) 0.001(4)
C20 0.016(4) 0.022(5) 0.022(4) 0.002(4) 0.008(3) 0.002(4)
C21 0.049(6) 0.028(6) 0.028(5) 0.004(4) -0.002(4) 0.004(4)
C22 0.070(7) 0.012(5) 0.052(7) 0.010(5) 0.018(6) 0.006(5)
C23 0.036(5) 0.031(6) 0.047(6) -0.016(5) 0.005(5) -0.005(5)
C24 0.025(5) 0.037(6) 0.031(5) -0.010(4) 0.001(4) -0.004(4)
C25 0.018(4) 0.027(5) 0.027(4) -0.005(4) 0.002(4) 0.002(4)
C26 0.027(5) 0.034(5) 0.030(5) 0.001(4) 0.013(4) -0.003(4)
C27 0.041(5) 0.032(6) 0.045(6) -0.009(5) 0.019(5) 0.005(5)
N1 0.023(4) 0.021(4) 0.021(4) 0.004(3) 0.002(3) 0.001(3)
N2 0.019(3) 0.019(4) 0.024(4) -0.002(3) 0.000(3) 0.002(3)
B1 0.031(6) 0.019(5) 0.030(5) -0.005(4) 0.001(4) 0.001(4)
F1 0.046(3) 0.021(3) 0.048(3) 0.009(2) 0.017(3) 0.012(3)
F2 0.039(3) 0.042(4) 0.031(3) -0.015(3) -0.003(2) -0.007(3)
Br1 0.0346(5) 0.0290(5) 0.0516(6) -0.0039(5) 0.0077(5) -0.0055(5)
Br2 0.0229(4) 0.0461(6) 0.0330(5) 0.0064(5) 0.0074(4) -0.0011(5)

loop_
_atom_type_symbol
_atom_type_description
_atom_type_scat_dispersion_real
_atom_type_scat_dispersion_imag
_atom_type_scat_source
C C 0.0181 0.0091 'International Tables Vol C Tables 4.2.6.8 and 6.1.1.4'
H H 0 0 'International Tables Vol C Tables 4.2.6.8 and 6.1.1.4'
N N 0.0311 0.018 'International Tables Vol C Tables 4.2.6.8 and 6.1.1.4'
B B 0.009 0.0039 'International Tables Vol C Tables 4.2.6.8 and 6.1.1.4'
F F 0.0727 0.0534 'International Tables Vol C Tables 4.2.6.8 and 6.1.1.4'
Br Br -0.6763 1.2805 'International Tables Vol C Tables 4.2.6.8 and 6.1.1.4'

loop_
_geom_angle_atom_site_label_1
_geom_angle_atom_site_label_2
_geom_angle_atom_site_label_3
_geom_angle
N2 C1 C2 108.9(7)
N2 C1 C10 123.2(8)
C2 C1 C10 127.9(8)
C3 C2 C1 107.3(7)
C3 C2 C11 127.1(8)
C1 C2 C11 125.6(7)
C2 C3 C4 107.7(7)
C2 C3 C19 126.7(7)
C4 C3 C19 125.6(7)
N2 C4 C5 120.8(8)
N2 C4 C3 107.1(7)
C5 C4 C3 132.0(8)
C4 C5 C6 120.8(8)
C4 C5 C20 119.8(7)
C6 C5 C20 119.4(7)
C5 C6 N1 120.4(8)
C5 C6 C7 131.1(8)
N1 C6 C7 108.2(7)
C8 C7 C6 105.3(8)
C8 C7 C26 124.5(7)
C6 C7 C26 130.1(8)
C7 C8 C9 109.8(7)
N1 C9 C8 109.0(7)
N1 C9 C27 122.3(8)
C8 C9 C27 128.7(8)
C12 C11 C16 116.8(7)
C12 C11 C2 124.1(7)
C16 C11 C2 119.0(7)
C13 C12 C11 122.0(8)
C12 C13 C14 121.2(8)
C15 C14 C13 117.1(7)
C15 C14 C17 121.7(8)
C13 C14 C17 121.2(8)
C16 C15 C14 122.0(7)
C15 C16 C11 120.7(7)
C18 C17 C14 126.0(8)
C17 C18 Br1 126.5(6)
C17 C18 Br2 122.2(7)
Br1 C18 Br2 111.2(4)
C21 C20 C25 118.0(8)
C21 C20 C5 122.1(7)
C25 C20 C5 119.9(8)
C20 C21 C22 120.8(9)
C23 C22 C21 120.1(9)
C22 C23 C24 120.2(9)
C23 C24 C25 120.3(8)
C24 C25 C20 120.6(8)
C9 N1 C6 107.8(7)
C9 N1 B1 126.1(7)
C6 N1 B1 126.0(7)
C1 N2 C4 109.0(7)
C1 N2 B1 125.9(7)
C4 N2 B1 125.0(7)
F2 B1 F1 110.0(7)
F2 B1 N1 111.4(7)
F1 B1 N1 108.8(7)
F2 B1 N2 110.4(7)
F1 B1 N2 109.3(7)
N1 B1 N2 106.8(7)

loop_
_geom_bond_atom_site_label_1
_geom_bond_atom_site_label_2
_geom_bond_distance
C1 N2 1.343(10)
C1 C2 1.424(11)
C1 C10 1.490(12)
C2 C3 1.380(11)
C2 C11 1.483(11)
C3 C4 1.421(11)
C3 C19 1.501(11)
C4 N2 1.401(10)
C4 C5 1.403(11)
C5 C6 1.403(11)
C5 C20 1.472(12)
C6 N1 1.404(10)
C6 C7 1.432(11)
C7 C8 1.375(12)
C7 C26 1.494(12)
C8 C9 1.393(12)
C9 N1 1.350(10)
C9 C27 1.489(11)
C11 C12 1.393(11)
C11 C16 1.413(11)
C12 C13 1.363(11)
C13 C14 1.408(12)
C14 C15 1.384(11)
C14 C17 1.452(11)
C15 C16 1.375(10)
C17 C18 1.311(11)
C18 Br1 1.884(9)
C18 Br2 1.913(7)
C20 C21 1.375(12)
C20 C25 1.403(11)
C21 C22 1.395(14)
C22 C23 1.357(14)
C23 C24 1.370(13)
C24 C25 1.375(12)
N1 B1 1.536(12)
N2 B1 1.562(11)
B1 F2 1.380(11)
B1 F1 1.390(11)

loop_
_geom_hbond_atom_site_label_D
_geom_hbond_atom_site_label_H
_geom_hbond_atom_site_label_A
_geom_hbond_distance_DH
_geom_hbond_distance_HA
_geom_hbond_distance_DA
_geom_hbond_angle_DHA
C10 H10C F1 0.98 2.39 3.081(10) 126.7
C27 H27A F1 0.98 2.41 3.036(10) 121.4
C10 H10C F1 0.98 2.39 3.081(10) 126.7
C27 H27A F1 0.98 2.41 3.036(10) 121.4

loop_
_geom_torsion_atom_site_label_1
_geom_torsion_atom_site_label_2
_geom_torsion_atom_site_label_3
_geom_torsion_atom_site_label_4
_geom_torsion
N2 C1 C2 C3 -0.2(9)
C10 C1 C2 C3 178.9(8)
N2 C1 C2 C11 -178.0(7)
C10 C1 C2 C11 1.1(13)
C1 C2 C3 C4 -0.5(9)
C11 C2 C3 C4 177.2(7)
C1 C2 C3 C19 177.8(7)
C11 C2 C3 C19 -4.4(13)
C2 C3 C4 N2 1.1(9)
C19 C3 C4 N2 -177.3(7)
C2 C3 C4 C5 -175.6(8)
C19 C3 C4 C5 6.1(14)
N2 C4 C5 C6 1.0(11)
C3 C4 C5 C6 177.3(8)
N2 C4 C5 C20 -175.4(7)
C3 C4 C5 C20 0.9(13)
C4 C5 C6 N1 0.1(11)
C20 C5 C6 N1 176.6(7)
C4 C5 C6 C7 -172.3(8)
C20 C5 C6 C7 4.1(13)
C5 C6 C7 C8 173.1(8)
N1 C6 C7 C8 0.0(9)
C5 C6 C7 C26 -9.0(14)
N1 C6 C7 C26 177.9(8)
C6 C7 C8 C9 0.2(9)
C26 C7 C8 C9 -177.8(8)
C7 C8 C9 N1 -0.3(10)
C7 C8 C9 C27 179.1(8)
C3 C2 C11 C12 138.7(9)
C1 C2 C11 C12 -43.9(12)
C3 C2 C11 C16 -39.1(12)
C1 C2 C11 C16 138.3(8)
C16 C11 C12 C13 1.6(12)
C2 C11 C12 C13 -176.2(8)
C11 C12 C13 C14 2.4(13)
C12 C13 C14 C15 -4.3(12)
C12 C13 C14 C17 178.6(8)
C13 C14 C15 C16 2.3(13)
C17 C14 C15 C16 179.4(8)
C14 C15 C16 C11 1.5(13)
C12 C11 C16 C15 -3.5(12)
C2 C11 C16 C15 174.4(8)
C15 C14 C17 C18 44.8(12)
C13 C14 C17 C18 -138.3(9)
C14 C17 C18 Br1 5.8(12)
C14 C17 C18 Br2 -176.4(6)
C4 C5 C20 C21 -104.0(9)
C6 C5 C20 C21 79.6(10)
C4 C5 C20 C25 78.1(9)
C6 C5 C20 C25 -98.4(9)
C25 C20 C21 C22 1.8(13)
C5 C20 C21 C22 -176.1(8)
C20 C21 C22 C23 -1.0(15)
C21 C22 C23 C24 0.1(15)
C22 C23 C24 C25 -0.1(14)
C23 C24 C25 C20 1.0(12)
C21 C20 C25 C24 -1.9(12)
C5 C20 C25 C24 176.1(7)
C8 C9 N1 C6 0.3(9)
C27 C9 N1 C6 -179.2(8)
C8 C9 N1 B1 -175.4(7)
C27 C9 N1 B1 5.2(13)
C5 C6 N1 C9 -174.2(7)
C7 C6 N1 C9 -0.2(9)
C5 C6 N1 B1 1.5(12)
C7 C6 N1 B1 175.5(7)
C2 C1 N2 C4 0.9(9)
C10 C1 N2 C4 -178.2(7)
C2 C1 N2 B1 -179.4(7)
C10 C1 N2 B1 1.5(12)
C5 C4 N2 C1 175.9(7)
C3 C4 N2 C1 -1.2(9)
C5 C4 N2 B1 -3.8(12)
C3 C4 N2 B1 179.1(7)
C9 N1 B1 F2 -67.9(11)
C6 N1 B1 F2 117.2(8)
C9 N1 B1 F1 53.5(11)
C6 N1 B1 F1 -121.4(8)
C9 N1 B1 N2 171.4(7)
C6 N1 B1 N2 -3.5(11)
C1 N2 B1 F2 63.7(11)
C4 N2 B1 F2 -116.6(8)
C1 N2 B1 F1 -57.4(10)
C4 N2 B1 F1 122.2(8)
C1 N2 B1 N1 -175.0(7)
C4 N2 B1 N1 4.7(11)
